data_7113632
loop_
_publ_author_name
'Cheng, Chung-Chih'
'Yu, Wei-Shan'
'Chou, Pi-Tai'
'Peng, Shie-Ming'
'Lee, Gene-Hsiang'
'Wu, Pei-Chi'
'Song, Yi-Hwa'
'Chi, Yun'

_publ_section_title
;
 Syntheses and remarkable photophysical properties of 5-(2-pyridyl)
 pyrazolate boron complexes; photoinduced electron transfer
;
_journal_coden_ASTM CHCOFS
_journal_issue 20
_journal_name_full
;
 Chemical Communications (Cambridge, United Kingdom)
;
_journal_page_first 2628
_journal_page_last 2629
_journal_paper_doi 10.1039/b309374c
_journal_year 2003
_chemical_formula_sum 'C21 H15 B F3 N3'
_chemical_formula_weight 377.17
_space_group_IT_number 19
_symmetry_cell_setting orthorhombic
_symmetry_space_group_name_Hall 'P 2ac 2ab'
_symmetry_space_group_name_H-M 'P 21 21 21'
_atom_sites_solution_hydrogens geom
_atom_sites_solution_primary direct
_atom_sites_solution_secondary difmap
_audit_creation_method SHELXL-97
_cell_angle_alpha 90.00
_cell_angle_beta 90.00
_cell_angle_gamma 90.00
_cell_formula_units_Z 4
_cell_length_a 9.2385(5)
_cell_length_b 11.4876(6)
_cell_length_c 17.0928(10)
_cell_measurement_reflns_used 3782
_cell_measurement_temperature 295(2)
_cell_measurement_theta_max 22.15
_cell_measurement_theta_min 2.38
_cell_volume 1814.03(17)
_computing_cell_refinement 'Bruker SMART'
_computing_data_collection 'Bruker SMART'
_computing_data_reduction 'Bruker SAINT'
_computing_molecular_graphics 'Bruker SHELXTL'
_computing_publication_material 'Bruker SHELXTL'
_computing_structure_refinement 'SHELXL-97 (Sheldrick, 1997)'
_computing_structure_solution 'SHELXS-97 (Sheldrick, 1990)'
_diffrn_ambient_temperature 295(2)
_diffrn_measured_fraction_theta_full 1.000
_diffrn_measured_fraction_theta_max 1.000
_diffrn_measurement_device_type 'Bruker SMART APEX CCD area detector'
_diffrn_measurement_method 'phi and omega scans'
_diffrn_radiation_monochromator graphite
_diffrn_radiation_source 'fine-focus sealed tube'
_diffrn_radiation_type MoK\a
_diffrn_radiation_wavelength 0.71073
_diffrn_reflns_av_R_equivalents 0.0226
_diffrn_reflns_av_sigmaI/netI 0.0238
_diffrn_reflns_limit_h_max 11
_diffrn_reflns_limit_h_min -12
_diffrn_reflns_limit_k_max 11
_diffrn_reflns_limit_k_min -14
_diffrn_reflns_limit_l_max 20
_diffrn_reflns_limit_l_min -22
_diffrn_reflns_number 14266
_diffrn_reflns_theta_full 27.50
_diffrn_reflns_theta_max 27.50
_diffrn_reflns_theta_min 2.14
_exptl_absorpt_coefficient_mu 0.104
_exptl_absorpt_correction_type multi-scan
_exptl_crystal_colour colorless
_exptl_crystal_density_diffrn 1.381
_exptl_crystal_density_meas ?
_exptl_crystal_density_method 'not measured'
_exptl_crystal_description block
_exptl_crystal_F_000 776
_exptl_crystal_size_max 0.30
_exptl_crystal_size_mid 0.30
_exptl_crystal_size_min 0.20
_refine_diff_density_max 0.212
_refine_diff_density_min -0.153
_refine_diff_density_rms 0.033
_refine_ls_abs_structure_details 'Flack H D (1983), Acta Cryst. A39, 876-881'
_refine_ls_abs_structure_Flack 1.3(9)
_refine_ls_extinction_method none
_refine_ls_goodness_of_fit_ref 1.093
_refine_ls_hydrogen_treatment mixed
_refine_ls_matrix_type full
_refine_ls_number_parameters 253
_refine_ls_number_reflns 4153
_refine_ls_number_restraints 0
_refine_ls_restrained_S_all 1.093
_refine_ls_R_factor_all 0.0541
_refine_ls_R_factor_gt 0.0480
_refine_ls_shift/su_max 0.010
_refine_ls_shift/su_mean 0.002
_refine_ls_structure_factor_coef Fsqd
_refine_ls_weighting_details 'calc w=1/[\s^2^(Fo^2^)+(0.0694P)^2^+0.0761P] where P=(Fo^2^+2Fc^2^)/3'
_refine_ls_weighting_scheme calc
_refine_ls_wR_factor_gt 0.1204
_refine_ls_wR_factor_ref 0.1244
_reflns_number_gt 3680
_reflns_number_total 4153
_reflns_threshold_expression >2sigma(I)
_cod_duplicate_entry 7104861
_cod_data_source_file b309374c.txt
_cod_data_source_block ic8899
_cod_depositor_comments
;
The following automatic conversions were performed:

'_symmetry_cell_setting' value 'Orthorhombic' changed to
'orthorhombic' according to
/usr/data/users/saulius/automatic-downloads/retrospective/RSC/lib/dictionaries/cif_core.dic
dictionary named 'cif_core.dic' version 2.4.2 from 2011-04-26.

Automatic conversion script
Id: cif_fix_values 2281 2013-09-26 08:29:07Z andrius 

The following automatic conversions were performed:

'_exptl_crystal_density_meas' value 'not_measured' was changed to '?'
- the value is perceived as not measured.

Automatic conversion script
Id: cif_fix_values 3008 2015-01-20 13:52:24Z robertas 
;
_cod_original_sg_symbol_H-M P2(1)2(1)2(1)
_cod_database_code 7113632

loop_
_symmetry_equiv_pos_as_xyz
'x, y, z'
'-x+1/2, -y, z+1/2'
'-x, y+1/2, -z+1/2'
'x+1/2, -y+1/2, -z'

loop_
_atom_site_label
_atom_site_type_symbol
_atom_site_fract_x
_atom_site_fract_y
_atom_site_fract_z
_atom_site_U_iso_or_equiv
_atom_site_adp_type
_atom_site_occupancy
_atom_site_symmetry_multiplicity
_atom_site_calc_flag
_atom_site_refinement_flags
B1 B 0.3968(2) 0.49463(17) 0.19307(11) 0.0413(4) Uani 1 1 d .
N1 N 0.38207(16) 0.46521(13) 0.28598(8) 0.0431(3) Uani 1 1 d .
N2 N 0.29929(16) 0.60623(12) 0.19887(8) 0.0416(3) Uani 1 1 d .
N3 N 0.25291(18) 0.68168(13) 0.14496(9) 0.0466(4) Uani 1 1 d .
C1 C 0.4384(3) 0.37339(18) 0.32254(12) 0.0553(5) Uani 1 1 d .
H1A H 0.4933 0.3199 0.2944 0.066 Uiso 1 1 calc R
C2 C 0.4165(3) 0.3567(2) 0.40104(14) 0.0658(6) Uani 1 1 d .
H2A H 0.4567 0.2926 0.4262 0.079 Uiso 1 1 calc R
C3 C 0.3351(3) 0.4349(2) 0.44200(13) 0.0666(6) Uani 1 1 d .
H3A H 0.3180 0.4232 0.4950 0.080 Uiso 1 1 calc R
C4 C 0.2777(2) 0.5316(2) 0.40505(12) 0.0585(5) Uani 1 1 d .
H4A H 0.2245 0.5866 0.4328 0.070 Uiso 1 1 calc R
C5 C 0.30182(19) 0.54436(16) 0.32533(11) 0.0458(4) Uani 1 1 d .
C6 C 0.2527(2) 0.63272(16) 0.27069(11) 0.0443(4) Uani 1 1 d .
C7 C 0.1703(2) 0.73263(18) 0.26560(13) 0.0555(5) Uani 1 1 d .
H7A H 0.1239 0.7732 0.3055 0.067 Uiso 1 1 calc R
C8 C 0.1737(2) 0.75747(16) 0.18643(12) 0.0500(4) Uani 1 1 d .
C9 C 0.1021(3) 0.8552(2) 0.14500(16) 0.0685(6) Uani 1 1 d .
C10 C 0.55968(19) 0.52779(15) 0.17136(11) 0.0441(4) Uani 1 1 d .
C11 C 0.6581(3) 0.5677(2) 0.22627(14) 0.0643(6) Uani 1 1 d .
H11A H 0.6301 0.5715 0.2785 0.077 Uiso 1 1 calc R
C12 C 0.7966(3) 0.6020(3) 0.20592(19) 0.0829(8) Uani 1 1 d .
H12A H 0.8600 0.6287 0.2442 0.099 Uiso 1 1 calc R
C13 C 0.8403(3) 0.5968(2) 0.12965(19) 0.0760(7) Uani 1 1 d .
H13A H 0.9340 0.6183 0.1160 0.091 Uiso 1 1 calc R
C14 C 0.7460(3) 0.5599(2) 0.07394(16) 0.0755(7) Uani 1 1 d .
H14A H 0.7750 0.5567 0.0219 0.091 Uiso 1 1 calc R
C15 C 0.6067(2) 0.5271(2) 0.09431(13) 0.0592(5) Uani 1 1 d .
H15A H 0.5429 0.5039 0.0552 0.071 Uiso 1 1 calc R
C16 C 0.3215(2) 0.39239(15) 0.14321(10) 0.0424(4) Uani 1 1 d .
C17 C 0.1746(2) 0.3947(2) 0.12611(11) 0.0531(5) Uani 1 1 d .
H17A H 0.1187 0.4568 0.1437 0.064 Uiso 1 1 calc R
C18 C 0.1097(3) 0.3065(2) 0.08339(13) 0.0669(6) Uani 1 1 d .
H18A H 0.0116 0.3107 0.0715 0.080 Uiso 1 1 calc R
C19 C 0.1898(3) 0.2128(2) 0.05864(14) 0.0729(7) Uani 1 1 d .
H19A H 0.1459 0.1535 0.0302 0.088 Uiso 1 1 calc R
C20 C 0.3344(3) 0.2068(2) 0.07583(14) 0.0676(6) Uani 1 1 d .
H20A H 0.3886 0.1429 0.0599 0.081 Uiso 1 1 calc R
C21 C 0.3995(2) 0.29680(17) 0.11715(12) 0.0543(5) Uani 1 1 d .
H21A H 0.4981 0.2928 0.1276 0.065 Uiso 1 1 calc R
F1 F 0.0401(2) 0.82381(14) 0.07832(10) 0.0900(5) Uani 1 1 d .
F2 F 0.1939(2) 0.94070(12) 0.12604(11) 0.0982(6) Uani 1 1 d .
F3 F 0.0009(2) 0.90370(18) 0.18972(12) 0.1199(7) Uani 1 1 d .

loop_
_atom_site_aniso_label
_atom_site_aniso_U_11
_atom_site_aniso_U_22
_atom_site_aniso_U_33
_atom_site_aniso_U_23
_atom_site_aniso_U_13
_atom_site_aniso_U_12
B1 0.0501(10) 0.0363(9) 0.0376(9) -0.0020(8) -0.0021(8) 0.0042(8)
N1 0.0479(8) 0.0407(8) 0.0407(7) -0.0024(6) -0.0042(6) -0.0026(7)
N2 0.0468(8) 0.0387(7) 0.0392(7) -0.0023(6) -0.0009(6) 0.0017(6)
N3 0.0509(8) 0.0430(8) 0.0460(8) 0.0033(6) -0.0033(7) 0.0016(7)
C1 0.0693(13) 0.0452(10) 0.0515(11) 0.0007(9) -0.0087(10) 0.0022(10)
C2 0.0874(17) 0.0541(12) 0.0559(12) 0.0112(10) -0.0140(12) -0.0065(12)
C3 0.0820(16) 0.0770(15) 0.0409(10) 0.0098(10) -0.0026(10) -0.0148(13)
C4 0.0652(13) 0.0678(13) 0.0424(10) -0.0066(9) 0.0025(9) -0.0028(11)
C5 0.0468(9) 0.0477(10) 0.0428(9) -0.0041(8) -0.0011(8) -0.0076(8)
C6 0.0445(9) 0.0458(9) 0.0426(9) -0.0071(7) 0.0009(8) -0.0021(8)
C7 0.0569(11) 0.0549(11) 0.0548(11) -0.0107(9) 0.0041(9) 0.0100(10)
C8 0.0469(10) 0.0435(9) 0.0596(12) -0.0020(8) -0.0047(9) 0.0035(8)
C9 0.0757(15) 0.0541(12) 0.0758(15) 0.0024(11) -0.0122(13) 0.0129(11)
C10 0.0454(9) 0.0362(8) 0.0508(10) -0.0031(7) -0.0028(8) 0.0031(7)
C11 0.0635(13) 0.0701(13) 0.0593(13) 0.0029(11) -0.0099(11) -0.0125(11)
C12 0.0610(14) 0.0895(19) 0.098(2) 0.0167(16) -0.0258(14) -0.0231(13)
C13 0.0467(11) 0.0695(15) 0.112(2) 0.0093(15) 0.0041(13) -0.0059(10)
C14 0.0676(14) 0.0737(15) 0.0851(18) -0.0095(13) 0.0266(14) -0.0100(13)
C15 0.0574(11) 0.0623(12) 0.0577(11) -0.0139(10) 0.0076(10) -0.0100(10)
C16 0.0495(10) 0.0420(9) 0.0358(8) -0.0010(7) -0.0004(7) -0.0044(8)
C17 0.0524(11) 0.0614(12) 0.0457(10) -0.0002(9) 0.0016(9) -0.0056(9)
C18 0.0663(13) 0.0819(16) 0.0527(11) 0.0025(11) -0.0092(11) -0.0256(13)
C19 0.102(2) 0.0654(15) 0.0517(12) -0.0110(11) 0.0003(13) -0.0351(14)
C20 0.0946(18) 0.0448(11) 0.0633(14) -0.0121(10) 0.0134(12) -0.0085(12)
C21 0.0608(11) 0.0432(10) 0.0590(11) -0.0066(9) 0.0032(10) -0.0009(9)
F1 0.1000(11) 0.0759(10) 0.0941(11) 0.0119(8) -0.0402(9) 0.0054(8)
F2 0.1304(14) 0.0507(8) 0.1134(13) 0.0169(8) -0.0289(11) -0.0113(9)
F3 0.1206(15) 0.1170(14) 0.1222(15) 0.0145(12) 0.0103(13) 0.0777(13)

loop_
_atom_type_symbol
_atom_type_description
_atom_type_scat_dispersion_real
_atom_type_scat_dispersion_imag
_atom_type_scat_source
C C 0.0033 0.0016 'International Tables Vol C Tables 4.2.6.8 and 6.1.1.4'
H H 0.0000 0.0000 'International Tables Vol C Tables 4.2.6.8 and 6.1.1.4'
B B 0.0013 0.0007 'International Tables Vol C Tables 4.2.6.8 and 6.1.1.4'
N N 0.0061 0.0033 'International Tables Vol C Tables 4.2.6.8 and 6.1.1.4'
F F 0.0171 0.0103 'International Tables Vol C Tables 4.2.6.8 and 6.1.1.4'

loop_
_geom_angle_atom_site_label_1
_geom_angle_atom_site_label_2
_geom_angle_atom_site_label_3
_geom_angle
N2 B1 C10 111.15(15)
N2 B1 C16 112.41(15)
C10 B1 C16 117.30(15)
N2 B1 N1 93.43(13)
C10 B1 N1 110.80(15)
C16 B1 N1 109.18(14)
C1 N1 C5 120.88(16)
C1 N1 B1 126.08(16)
C5 N1 B1 113.03(15)
N3 N2 C6 112.50(15)
N3 N2 B1 132.10(14)
C6 N2 B1 115.40(14)
N2 N3 C8 103.40(15)
N1 C1 C2 120.8(2)
C3 C2 C1 119.4(2)
C2 C3 C4 120.4(2)
C3 C4 C5 118.1(2)
N1 C5 C4 120.36(19)
N1 C5 C6 108.75(16)
C4 C5 C6 130.89(19)
N2 C6 C7 108.02(17)
N2 C6 C5 109.33(16)
C7 C6 C5 142.59(18)
C6 C7 C8 102.73(17)
N3 C8 C7 113.33(18)
N3 C8 C9 118.9(2)
C7 C8 C9 127.80(19)
F1 C9 F3 107.7(2)
F1 C9 F2 105.4(2)
F3 C9 F2 106.1(2)
F1 C9 C8 113.43(19)
F3 C9 C8 110.9(2)
F2 C9 C8 112.9(2)
C11 C10 C15 116.11(19)
C11 C10 B1 122.70(18)
C15 C10 B1 120.99(17)
C10 C11 C12 122.1(2)
C13 C12 C11 120.0(3)
C14 C13 C12 119.5(2)
C13 C14 C15 120.3(2)
C10 C15 C14 121.9(2)
C21 C16 C17 117.09(18)
C21 C16 B1 121.57(17)
C17 C16 B1 121.32(17)
C18 C17 C16 121.3(2)
C19 C18 C17 120.1(2)
C20 C19 C18 119.9(2)
C19 C20 C21 119.6(2)
C16 C21 C20 121.8(2)

loop_
_geom_bond_atom_site_label_1
_geom_bond_atom_site_label_2
_geom_bond_distance
B1 N2 1.570(2)
B1 C10 1.596(3)
B1 C16 1.609(3)
B1 N1 1.629(2)
N1 C1 1.332(2)
N1 C5 1.352(2)
N2 N3 1.336(2)
N2 C6 1.336(2)
N3 C8 1.340(2)
C1 C2 1.371(3)
C2 C3 1.365(4)
C3 C4 1.383(3)
C4 C5 1.388(3)
C5 C6 1.452(3)
C6 C7 1.380(3)
C7 C8 1.383(3)
C8 C9 1.483(3)
C9 F1 1.326(3)
C9 F3 1.330(3)
C9 F2 1.337(3)
C10 C11 1.384(3)
C10 C15 1.387(3)
C11 C12 1.384(4)
C12 C13 1.366(4)
C13 C14 1.359(4)
C14 C15 1.385(3)
C16 C21 1.387(3)
C16 C17 1.388(3)
C17 C18 1.386(3)
C18 C19 1.373(4)
C19 C20 1.369(4)
C20 C21 1.389(3)
